data_7222978
loop_
_publ_author_name
'Herdtweck, E.'
'Graulich, J.'
'Babel, D.'

_publ_section_title
;
 Die Kettenstrukturen der ternaeren Eisen(III)fluoride Rb2FeF5 und
 (CH3NH3)2FeF5
;
_journal_name_full
;
Zeitschrift fuer Naturforschung, Teil B. Anorganische Chemie, Organische 
Chemie (42,1987-)
;
_journal_page_first 161
_journal_page_last 169
_journal_volume 45
_journal_year 1990
_chemical_formula_sum 'F5 Fe Rb2'
_chemical_name_systematic 'Rb2 Fe F5'
_space_group_IT_number 62
_symmetry_space_group_name_Hall '-P 2ac 2n'
_symmetry_space_group_name_H-M 'P n m a'
_cell_angle_alpha 90
_cell_angle_beta 90
_cell_angle_gamma 90
_cell_formula_units_Z 4
_cell_length_a 7.565
_cell_length_b 5.81
_cell_length_c 12.002
_cell_volume 527.520
_citation_journal_id_ASTM ZNBSEN
_cod_data_source_file Herdtweck_ZNBSEN_1990_1999.cif
_cod_data_source_block F5Fe1Rb2
_cod_original_cell_volume 527.5197
_cod_original_formula_sum 'F5 Fe1 Rb2'
_cod_database_code 7222978

loop_
_symmetry_equiv_pos_as_xyz
x,y,z
-x+1/2,-y,z+1/2
x+1/2,-y+1/2,-z+1/2
-x,y+1/2,-z
-x,-y,-z
x-1/2,y,-z-1/2
-x-1/2,y-1/2,z-1/2
x,-y-1/2,z

loop_
_atom_site_label
_atom_site_type_symbol
_atom_site_fract_x
_atom_site_fract_y
_atom_site_fract_z
_atom_site_occupancy
_atom_site_U_iso_or_equiv
F2 F-1 0.5135 0.25 0.3106 1 0.0
F1 F-1 0 0 0 1 0.0
Fe1 Fe+3 0.6614 0.25 0.4368 1 0.0
Rb1 Rb+1 0.1529 0.25 0.4143 1 0.0
Rb2 Rb+1 0.4881 0.25 0.7268 1 0.0
F3 F-1 0.7775 0.25 0.579 1 0.0
F4 F-1 0.8074 0.0126 0.3827 1 0.0
